data_1570990
loop_
_publ_author_name
'Dunstan, Maja A.'
'Giansiracusa, Marcus J.'
'Calvello, Simone'
'Sorace, Lorenzo'
'Krause-Heuer, Anwen M'
'Soncini, Alessandro'
'Mole, Richard A.'
'Boskovic, Colette'

_publ_section_title
;
 <i>Ab initio</i>-based determination of lanthanoid-radical exchange as
 visualised by inelastic neutron scattering.
;
_journal_issue 12
_journal_name_full 'Chemical science'
_journal_page_first 4466
_journal_page_last 4477
_journal_paper_doi 10.1039/d3sc04229d
_journal_volume 15
_journal_year 2024
_chemical_formula_moiety 'C25 H25 B2 Er0.04 N12 O2 Y0.96'
_chemical_formula_sum 'C25 H25 B2 Er0.04 N12 O2 Y0.96'
_chemical_formula_weight 639.23
_chemical_name_systematic erbium(III)@yttrium(III)bis(tris-pyrazolylborato)(tropolonato)
_space_group_crystal_system tetragonal
_space_group_IT_number 96
_space_group_name_Hall 'P 4nw 2abw'
_space_group_name_H-M_alt 'P 43 21 2'
_atom_sites_solution_hydrogens geom
_audit_creation_date 2022-01-10
_audit_creation_method
;
Olex2 1.2
(compiled 2018.05.29 svn.r3508 for OlexSys, GUI svn.r5506)
;
_audit_update_record
;
2023-08-10 deposited with the CCDC.	2024-02-13 downloaded from the CCDC.
;
_cell_angle_alpha 90
_cell_angle_beta 90
_cell_angle_gamma 90
_cell_formula_units_Z 4
_cell_length_a 9.33390(10)
_cell_length_b 9.33390(10)
_cell_length_c 31.9618(6)
_cell_measurement_reflns_used 6090
_cell_measurement_temperature 100.00(10)
_cell_measurement_theta_max 73.7020
_cell_measurement_theta_min 4.9270
_cell_volume 2784.57(7)
_computing_cell_refinement 'CrysAlisPro 1.171.40.84a (Rigaku OD, 2020)'
_computing_data_collection 'CrysAlisPro 1.171.40.84a (Rigaku OD, 2020)'
_computing_data_reduction 'CrysAlisPro 1.171.40.84a (Rigaku OD, 2020)'
_computing_molecular_graphics 'Olex2 (Dolomanov et al., 2009)'
_computing_publication_material 'Olex2 (Dolomanov et al., 2009)'
_computing_structure_refinement 'ShelXL (Sheldrick, 2015)'
_computing_structure_solution 'ShelXT (Sheldrick, 2015)'
_diffrn_ambient_environment N~2~
_diffrn_ambient_temperature 100.00(10)
_diffrn_detector 'Hybrid Pixel Array Detector'
_diffrn_detector_area_resol_mean 10.0000
_diffrn_detector_type HyPix
_diffrn_measured_fraction_theta_full 0.998
_diffrn_measured_fraction_theta_max 0.960
_diffrn_measurement_details
;
List of Runs (angles in degrees, time in seconds):

  # Type    Start    End  Width  t~exp~   \w     \q     \k     \f   Frames
#--------------------------------------------------------------------------
  1  \w     33.00 109.00   0.50    0.85    --  105.86-120.00-105.00  152
  2  \w     35.00  70.00   0.50    0.85    --  105.86 -61.00 150.00   70
  3  \w     36.00  71.00   0.50    0.85    --  105.86 -61.00 120.00   70
  4  \w     92.00 124.00   0.50    0.85    --  105.86  15.00   0.00   64
  5  \w    148.00 174.00   0.50    0.85    --  105.86  15.00   0.00   52
  6  \w    -33.00  10.00   0.50    0.21    --  -47.57  38.00  90.00   86
  7  \w    -92.00 -67.00   0.50    0.85    --  -86.25 155.00 135.00   50
  8  \w    -50.00 -23.00   0.50    0.85    --  -86.25  45.00 -90.00   54
  9  \w   -117.00 -75.00   0.50    0.21    --  -47.57-125.00  60.00   84
 10  \w   -115.00 -84.00   0.50    0.21    --  -47.57-125.00  30.00   62
 11  \w   -154.00 -96.00   0.50    0.85    --  -86.25-138.00  -4.00  116
 12  \w    -90.00 -65.00   0.50    0.85    --  -86.25-138.00  -4.00   50
;
_diffrn_measurement_device 'four-circle diffractometer'
_diffrn_measurement_device_type 'XtaLAB Synergy, Dualflex, HyPix'
_diffrn_measurement_method '\w scans'
_diffrn_orient_matrix_type 'CrysAlisPro convention (1999,Acta A55,543-557)'
_diffrn_orient_matrix_UB_11 -0.0045855000
_diffrn_orient_matrix_UB_12 -0.0723774000
_diffrn_orient_matrix_UB_13 0.0432974000
_diffrn_orient_matrix_UB_21 0.0195811000
_diffrn_orient_matrix_UB_22 0.1470872000
_diffrn_orient_matrix_UB_23 0.0211475000
_diffrn_orient_matrix_UB_31 -0.1637733000
_diffrn_orient_matrix_UB_32 0.0195038000
_diffrn_orient_matrix_UB_33 0.0013083000
_diffrn_radiation_monochromator mirror
_diffrn_radiation_probe x-ray
_diffrn_radiation_type CuK\a
_diffrn_radiation_wavelength 1.54184
_diffrn_reflns_av_R_equivalents 0.0381
_diffrn_reflns_av_unetI/netI 0.0350
_diffrn_reflns_Laue_measured_fraction_full 0.998
_diffrn_reflns_Laue_measured_fraction_max 0.960
_diffrn_reflns_limit_h_max 6
_diffrn_reflns_limit_h_min -11
_diffrn_reflns_limit_k_max 11
_diffrn_reflns_limit_k_min -7
_diffrn_reflns_limit_l_max 28
_diffrn_reflns_limit_l_min -39
_diffrn_reflns_number 9327
_diffrn_reflns_point_group_measured_fraction_full 0.996
_diffrn_reflns_point_group_measured_fraction_max 0.941
_diffrn_reflns_theta_full 67.684
_diffrn_reflns_theta_max 76.699
_diffrn_reflns_theta_min 4.936
_diffrn_source 'micro-focus sealed X-ray tube'
_diffrn_source_type 'PhotonJet (Cu) X-ray Source'
_exptl_absorpt_coefficient_mu 3.457
_exptl_absorpt_correction_T_max 0.921
_exptl_absorpt_correction_T_min 0.788
_exptl_absorpt_correction_type gaussian
_exptl_absorpt_process_details
;
CrysAlisPro 1.171.40.84a (Rigaku Oxford Diffraction, 2020)
Numerical absorption correction based on gaussian integration over
a multifaceted crystal model
Empirical absorption correction using spherical harmonics,
implemented in SCALE3 ABSPACK scaling algorithm.
;
_exptl_crystal_colour 'light yellow'
_exptl_crystal_colour_modifier light
_exptl_crystal_colour_primary yellow
_exptl_crystal_density_diffrn 1.525
_exptl_crystal_description block
_exptl_crystal_F_000 1301
_exptl_crystal_preparation
'Reaction of Y(III) nitrate hexahydrate or Er(III) nitrate hexahydrate with trispyrazolylborate and tropolonate. Crude compounds combined in 1:19 ratio before recrystallisation.'
_exptl_crystal_recrystallization_method 'Recrystallisation from hot methanol/ethyl acetate.'
_exptl_crystal_size_max 0.117
_exptl_crystal_size_mid 0.072
_exptl_crystal_size_min 0.046
_refine_diff_density_max 0.436
_refine_diff_density_min -0.436
_refine_diff_density_rms 0.054
_refine_ls_abs_structure_details
;
 Flack x determined using 1000 quotients [(I+)-(I-)]/[(I+)+(I-)]
 (Parsons, Flack and Wagner, Acta Cryst. B69 (2013) 249-259).
;
_refine_ls_abs_structure_Flack -0.037(8)
_refine_ls_extinction_method none
_refine_ls_goodness_of_fit_ref 1.078
_refine_ls_hydrogen_treatment constr
_refine_ls_matrix_type full
_refine_ls_number_parameters 192
_refine_ls_number_reflns 2772
_refine_ls_number_restraints 0
_refine_ls_restrained_S_all 1.078
_refine_ls_R_factor_all 0.0271
_refine_ls_R_factor_gt 0.0258
_refine_ls_shift/su_max 0.001
_refine_ls_shift/su_mean 0.000
_refine_ls_structure_factor_coef Fsqd
_refine_ls_weighting_details 'w=1/[\s^2^(Fo^2^)+(0.0283P)^2^+1.5955P] where P=(Fo^2^+2Fc^2^)/3'
_refine_ls_weighting_scheme calc
_refine_ls_wR_factor_gt 0.0666
_refine_ls_wR_factor_ref 0.0672
_reflns_Friedel_coverage 0.603
_reflns_Friedel_fraction_full 0.992
_reflns_Friedel_fraction_max 0.912
_reflns_number_gt 2673
_reflns_number_total 2772
_reflns_threshold_expression 'I > 2\s(I)'
_cod_data_source_file d3sc04229d3.cif
_cod_data_source_block er-y-trop
_cod_depositor_comments 'Adding full bibliography for 1570987--1570990.cif.'
_cod_original_cell_volume 2784.57(8)
_cod_database_code 1570990
_shelx_shelxl_version_number 2018/3
_chemical_oxdiff_formula 'Y0.9 Er0.1 C25 H25 N12 O2 B2'
_shelx_space_group_comment
;
The symmetry employed for this shelxl refinement is uniquely defined
by the following loop, which should always be used as a source of
symmetry information in preference to the above space-group names.
They are only intended as comments.
;
_reflns_odcompleteness_completeness 99.87
_reflns_odcompleteness_iscentric 1
_reflns_odcompleteness_theta 66.97
_olex2_refinement_description
;
1. Fixed Uiso
 At 1.2 times of:
  All B(H) groups, All C(H) groups
2. Shared sites
{Y1, Er1}
3. Uiso/Uaniso restraints and constraints
Uanis(Y1) = Uanis(Er1)
4. Others
 Sof(Er1)=0.5*(1-FVAR(2))
 Sof(Y1)=0.5*FVAR(2)
5.a Ternary CH refined with riding coordinates:
 B1(H1A)
5.b Aromatic/amide H refined with riding coordinates:
 C1(H1), C2(H2), C3(H3), C4(H4), C5(H5), C6(H6), C7(H7), C8(H8), C9(H9),
 C11(H11), C12(H12), C13(H13)
;
_olex2_submission_special_instructions 'No special instructions were received'
_oxdiff_exptl_absorpt_empirical_details
;
Empirical correction (ABSPACK) includes:
- Absorption correction using spherical harmonics
- Frame scaling
;
_oxdiff_exptl_absorpt_empirical_full_max 1.149
_oxdiff_exptl_absorpt_empirical_full_min 0.875

loop_
_space_group_symop_operation_xyz
'x, y, z'
'-x, -y, z+1/2'
'-y+1/2, x+1/2, z+3/4'
'y+1/2, -x+1/2, z+1/4'
'-x+1/2, y+1/2, -z+3/4'
'x+1/2, -y+1/2, -z+1/4'
'y, x, -z'
'-y, -x, -z+1/2'

loop_
_atom_site_label
_atom_site_type_symbol
_atom_site_fract_x
_atom_site_fract_y
_atom_site_fract_z
_atom_site_U_iso_or_equiv
_atom_site_adp_type
_atom_site_occupancy
_atom_site_site_symmetry_order
_atom_site_calc_flag
_atom_site_refinement_flags_posn
_atom_site_refinement_flags_adp
_atom_site_refinement_flags_occupancy
_atom_site_disorder_assembly
_atom_site_disorder_group
Er1 Er 0.39403(3) 0.60597(3) 0.750000 0.01877(11) Uani 0.041(6) 2 d S T P A 2
Y1 Y 0.39403(3) 0.60597(3) 0.750000 0.01877(11) Uani 0.959(6) 2 d S T P A 1
O1 O 0.1733(3) 0.6724(3) 0.72562(7) 0.0233(5) Uani 1 1 d . . . . .
N1 N 0.4706(3) 0.7719(3) 0.69268(9) 0.0248(6) Uani 1 1 d . . . . .
N2 N 0.5497(3) 0.7303(3) 0.65894(9) 0.0263(7) Uani 1 1 d . . . . .
N3 N 0.6495(3) 0.5500(3) 0.73062(9) 0.0248(6) Uani 1 1 d . . . . .
N4 N 0.6930(3) 0.5320(3) 0.69007(8) 0.0247(6) Uani 1 1 d . . . . .
N5 N 0.3680(3) 0.4712(3) 0.68472(9) 0.0245(7) Uani 1 1 d . . . . .
N6 N 0.4628(3) 0.4747(3) 0.65252(8) 0.0245(6) Uani 1 1 d . . . . .
C1 C 0.4579(4) 0.9143(4) 0.68932(11) 0.0264(7) Uani 1 1 d . . . . .
H1 H 0.407424 0.971700 0.707984 0.032 Uiso 1 1 calc R . . . .
C2 C 0.5300(4) 0.9651(4) 0.65435(11) 0.0291(8) Uani 1 1 d . . . . .
H2 H 0.538279 1.059719 0.645533 0.035 Uiso 1 1 calc R . . . .
C3 C 0.5863(4) 0.8458(4) 0.63568(11) 0.0285(8) Uani 1 1 d . . . . .
H3 H 0.640294 0.844345 0.611235 0.034 Uiso 1 1 calc R . . . .
C4 C 0.7583(4) 0.4991(4) 0.75406(11) 0.0273(7) Uani 1 1 d . . . . .
H4 H 0.758584 0.497357 0.783149 0.033 Uiso 1 1 calc R . . . .
C5 C 0.8702(4) 0.4495(4) 0.72916(11) 0.0291(8) Uani 1 1 d . . . . .
H5 H 0.956507 0.409543 0.737839 0.035 Uiso 1 1 calc R . . . .
C6 C 0.8245(4) 0.4729(4) 0.68894(12) 0.0281(8) Uani 1 1 d . . . . .
H6 H 0.875937 0.451414 0.664830 0.034 Uiso 1 1 calc R . . . .
C7 C 0.2676(4) 0.3740(4) 0.67422(11) 0.0280(8) Uani 1 1 d . . . . .
H7 H 0.188776 0.350606 0.690664 0.034 Uiso 1 1 calc R . . . .
C8 C 0.2977(4) 0.3134(4) 0.63545(11) 0.0318(8) Uani 1 1 d . . . . .
H8 H 0.245783 0.243526 0.621323 0.038 Uiso 1 1 calc R . . . .
C9 C 0.4221(4) 0.3804(4) 0.62264(10) 0.0295(8) Uani 1 1 d . . . . .
H9 H 0.470013 0.363458 0.597611 0.035 Uiso 1 1 calc R . . . .
C10 C 0.1177(4) 0.7936(4) 0.73600(10) 0.0235(7) Uani 1 1 d . . . . .
C11 C -0.0198(4) 0.8286(4) 0.72101(11) 0.0273(8) Uani 1 1 d . . . . .
H11 H -0.061708 0.759227 0.704081 0.033 Uiso 1 1 calc R . . . .
C12 C -0.1027(4) 0.9498(4) 0.72745(12) 0.0323(8) Uani 1 1 d . . . . .
H12 H -0.192109 0.948035 0.714636 0.039 Uiso 1 1 calc R . . . .
C13 C -0.0732(4) 1.0732(4) 0.750000 0.0327(11) Uani 1 2 d S T P . .
H13 H -0.143688 1.143694 0.749998 0.039 Uiso 1 2 calc RS T P . .
B1 B 0.5954(5) 0.5737(4) 0.65283(11) 0.0262(8) Uani 1 1 d . . . . .
H1A H 0.655771 0.562233 0.622727 0.031 Uiso 1 1 calc R . . . .

loop_
_atom_site_aniso_label
_atom_site_aniso_U_11
_atom_site_aniso_U_22
_atom_site_aniso_U_33
_atom_site_aniso_U_23
_atom_site_aniso_U_13
_atom_site_aniso_U_12
Er1 0.01942(14) 0.01942(14) 0.01748(17) -0.00043(11) -0.00043(11) 0.00163(16)
Y1 0.01942(14) 0.01942(14) 0.01748(17) -0.00043(11) -0.00043(11) 0.00163(16)
O1 0.0231(12) 0.0222(12) 0.0245(12) -0.0008(9) -0.0034(9) 0.0037(10)
N1 0.0272(16) 0.0227(15) 0.0245(14) -0.0005(11) 0.0021(12) 0.0023(13)
N2 0.0306(16) 0.0268(16) 0.0216(14) 0.0014(11) 0.0022(11) 0.0009(13)
N3 0.0241(15) 0.0280(15) 0.0224(13) -0.0002(12) -0.0012(11) 0.0003(12)
N4 0.0271(15) 0.0248(15) 0.0221(13) -0.0010(11) 0.0015(12) -0.0003(12)
N5 0.0264(17) 0.0258(15) 0.0212(14) -0.0018(11) 0.0005(11) 0.0029(12)
N6 0.0301(16) 0.0234(15) 0.0200(12) -0.0004(11) -0.0008(12) 0.0047(12)
C1 0.0303(17) 0.0226(18) 0.0263(16) -0.0009(14) -0.0039(13) 0.0034(15)
C2 0.036(2) 0.0229(18) 0.0284(17) 0.0053(15) -0.0029(16) -0.0037(16)
C3 0.031(2) 0.0307(18) 0.0235(15) 0.0060(13) 0.0001(14) -0.0030(16)
C4 0.0266(17) 0.0288(17) 0.0263(16) -0.0002(15) 0.0002(14) -0.0002(14)
C5 0.0232(19) 0.0276(17) 0.0365(19) -0.0031(15) -0.0007(14) 0.0030(15)
C6 0.0240(18) 0.0277(19) 0.0324(19) -0.0050(15) 0.0090(16) 0.0015(15)
C7 0.0229(17) 0.0278(19) 0.0334(18) -0.0033(15) -0.0018(14) 0.0006(15)
C8 0.029(2) 0.030(2) 0.0370(18) -0.0123(16) -0.0087(15) 0.0034(15)
C9 0.035(2) 0.0314(18) 0.0220(15) -0.0071(14) -0.0046(13) 0.0070(16)
C10 0.0219(16) 0.0257(16) 0.0229(15) 0.0026(12) 0.0016(13) 0.0041(15)
C11 0.0255(18) 0.0308(19) 0.0257(16) 0.0019(15) -0.0024(13) 0.0032(15)
C12 0.0263(17) 0.0354(19) 0.0352(19) 0.0055(15) -0.0013(16) 0.0070(18)
C13 0.0291(16) 0.0291(16) 0.040(3) 0.0017(16) 0.0017(16) 0.0050(19)
B1 0.033(2) 0.0238(19) 0.0221(16) 0.0012(13) 0.0029(16) 0.0027(17)

loop_
_atom_type_symbol
_atom_type_description
_atom_type_scat_dispersion_real
_atom_type_scat_dispersion_imag
_atom_type_scat_source
C C 0.0181 0.0091 'International Tables Vol C Tables 4.2.6.8 and 6.1.1.4'
H H 0.0000 0.0000 'International Tables Vol C Tables 4.2.6.8 and 6.1.1.4'
B B 0.0090 0.0039 'International Tables Vol C Tables 4.2.6.8 and 6.1.1.4'
Er Er -9.4367 3.9380 'International Tables Vol C Tables 4.2.6.8 and 6.1.1.4'
N N 0.0311 0.0180 'International Tables Vol C Tables 4.2.6.8 and 6.1.1.4'
O O 0.0492 0.0322 'International Tables Vol C Tables 4.2.6.8 and 6.1.1.4'
Y Y -0.2670 2.0244 'International Tables Vol C Tables 4.2.6.8 and 6.1.1.4'

loop_
_exptl_crystal_face_index_h
_exptl_crystal_face_index_k
_exptl_crystal_face_index_l
_exptl_crystal_face_perp_dist
1 0 0 0.0312
-1 -1 -2 0.0341
0 1 1 0.0211
1 0 -2 0.0306
1 0 2 0.0409
0 -1 -2 0.0247
-1 1 2 0.0412
0 -2 -1 0.0247
-2 -2 -1 0.0344
2 -2 -1 0.0297
-1 2 -2 0.0412
1 -2 2 0.0352
0 -1 2 0.0393
1 -1 2 0.0374
0 0 -1 0.0538
0 0 1 0.0556
0 1 -2 0.0348
-1 0 1 0.0398
-1 0 -1 0.0389
1 1 -2 0.0281
-1 -1 2 0.0346

loop_
_geom_angle_atom_site_label_1
_geom_angle_atom_site_label_2
_geom_angle_atom_site_label_3
_geom_angle
_geom_angle_site_symmetry_1
_geom_angle_site_symmetry_3
_geom_angle_publ_flag
O1 Er1 O1 68.17(12) . 8_666 ?
O1 Er1 N1 80.81(9) 8_666 8_666 ?
O1 Er1 N1 80.81(9) . . ?
O1 Er1 N1 76.68(9) . 8_666 ?
O1 Er1 N1 76.68(9) 8_666 . ?
O1 Er1 N3 121.80(10) . 8_666 ?
O1 Er1 N3 121.81(10) 8_666 . ?
O1 Er1 N3 145.58(9) . . ?
O1 Er1 N3 145.58(9) 8_666 8_666 ?
O1 Er1 N5 76.09(9) 8_666 8_666 ?
O1 Er1 N5 136.55(9) . 8_666 ?
O1 Er1 N5 76.09(9) . . ?
O1 Er1 N5 136.55(9) 8_666 . ?
N1 Er1 N1 152.76(13) 8_666 . ?
N1 Er1 N3 134.95(9) . 8_666 ?
N1 Er1 N3 71.21(10) 8_666 8_666 ?
N1 Er1 N3 134.95(9) 8_666 . ?
N1 Er1 N3 71.21(10) . . ?
N3 Er1 N3 70.58(14) . 8_666 ?
N5 Er1 N1 114.55(10) . 8_666 ?
N5 Er1 N1 114.55(10) 8_666 . ?
N5 Er1 N1 73.90(10) 8_666 8_666 ?
N5 Er1 N1 73.90(10) . . ?
N5 Er1 N3 77.17(9) . . ?
N5 Er1 N3 75.14(9) . 8_666 ?
N5 Er1 N3 77.17(9) 8_666 8_666 ?
N5 Er1 N3 75.14(9) 8_666 . ?
N5 Er1 N5 145.90(14) 8_666 . ?
O1 Y1 O1 68.17(12) . 8_666 ?
O1 Y1 N1 76.68(9) 8_666 . ?
O1 Y1 N1 76.68(9) . 8_666 ?
O1 Y1 N1 80.81(9) 8_666 8_666 ?
O1 Y1 N1 80.81(9) . . ?
O1 Y1 N3 145.58(9) . . ?
O1 Y1 N3 145.58(9) 8_666 8_666 ?
O1 Y1 N3 121.81(10) 8_666 . ?
O1 Y1 N3 121.80(10) . 8_666 ?
O1 Y1 N5 76.09(9) . . ?
O1 Y1 N5 76.09(9) 8_666 8_666 ?
O1 Y1 N5 136.55(9) 8_666 . ?
O1 Y1 N5 136.55(9) . 8_666 ?
N1 Y1 N1 152.76(13) 8_666 . ?
N1 Y1 N3 134.95(9) 8_666 . ?
N1 Y1 N3 71.21(10) 8_666 8_666 ?
N1 Y1 N3 134.95(9) . 8_666 ?
N1 Y1 N3 71.21(10) . . ?
N3 Y1 N3 70.58(14) . 8_666 ?
N5 Y1 N1 73.90(10) . . ?
N5 Y1 N1 73.90(10) 8_666 8_666 ?
N5 Y1 N1 114.55(10) . 8_666 ?
N5 Y1 N1 114.55(10) 8_666 . ?
N5 Y1 N3 75.14(9) 8_666 . ?
N5 Y1 N3 77.17(9) 8_666 8_666 ?
N5 Y1 N3 77.17(9) . . ?
N5 Y1 N3 75.14(9) . 8_666 ?
N5 Y1 N5 145.90(14) 8_666 . ?
C10 O1 Er1 120.9(2) . . ?
C10 O1 Y1 120.9(2) . . ?
N2 N1 Er1 123.9(2) . . ?
N2 N1 Y1 123.9(2) . . ?
C1 N1 Er1 130.4(2) . . ?
C1 N1 Y1 130.4(2) . . ?
C1 N1 N2 105.5(3) . . ?
N1 N2 B1 121.5(3) . . ?
C3 N2 N1 110.1(3) . . ?
C3 N2 B1 128.2(3) . . ?
N4 N3 Er1 122.6(2) . . ?
N4 N3 Y1 122.6(2) . . ?
C4 N3 Er1 130.5(2) . . ?
C4 N3 Y1 130.5(2) . . ?
C4 N3 N4 105.1(3) . . ?
N3 N4 B1 121.5(3) . . ?
C6 N4 N3 110.2(3) . . ?
C6 N4 B1 128.2(3) . . ?
N6 N5 Er1 124.7(2) . . ?
N6 N5 Y1 124.7(2) . . ?
C7 N5 Er1 128.9(2) . . ?
C7 N5 Y1 128.9(2) . . ?
C7 N5 N6 106.3(3) . . ?
N5 N6 B1 122.1(3) . . ?
C9 N6 N5 109.7(3) . . ?
C9 N6 B1 128.2(3) . . ?
N1 C1 C2 111.1(3) . . ?
C3 C2 C1 105.0(3) . . ?
N2 C3 C2 108.2(3) . . ?
N3 C4 C5 111.4(3) . . ?
C6 C5 C4 104.4(3) . . ?
N4 C6 C5 108.9(3) . . ?
N5 C7 C8 110.8(3) . . ?
C9 C8 C7 104.5(3) . . ?
N6 C9 C8 108.7(3) . . ?
O1 C10 C10 115.03(18) . 8_666 ?
O1 C10 C11 118.9(3) . . ?
C11 C10 C10 126.0(2) . 8_666 ?
C12 C11 C10 130.3(4) . . ?
C11 C12 C13 130.2(4) . . ?
C12 C13 C12 126.8(5) . 8_666 ?
N2 B1 N4 107.8(3) . . ?
N2 B1 N6 110.3(3) . . ?
N6 B1 N4 109.0(3) . . ?

loop_
_geom_bond_atom_site_label_1
_geom_bond_atom_site_label_2
_geom_bond_distance
_geom_bond_site_symmetry_2
_geom_bond_publ_flag
Er1 O1 2.288(2) . ?
Er1 O1 2.288(2) 8_666 ?
Er1 N1 2.503(3) . ?
Er1 N1 2.503(3) 8_666 ?
Er1 N3 2.519(3) 8_666 ?
Er1 N3 2.519(3) . ?
Er1 N5 2.448(3) . ?
Er1 N5 2.448(3) 8_666 ?
Y1 O1 2.288(2) . ?
Y1 O1 2.288(2) 8_666 ?
Y1 N1 2.503(3) 8_666 ?
Y1 N1 2.503(3) . ?
Y1 N3 2.519(3) 8_666 ?
Y1 N3 2.519(3) . ?
Y1 N5 2.448(3) 8_666 ?
Y1 N5 2.448(3) . ?
O1 C10 1.289(4) . ?
N1 N2 1.363(4) . ?
N1 C1 1.339(5) . ?
N2 C3 1.354(5) . ?
N2 B1 1.535(5) . ?
N3 N4 1.368(4) . ?
N3 C4 1.348(4) . ?
N4 C6 1.346(5) . ?
N4 B1 1.549(5) . ?
N5 N6 1.357(4) . ?
N5 C7 1.347(5) . ?
N6 C9 1.353(4) . ?
N6 B1 1.545(5) . ?
C1 C2 1.388(5) . ?
C2 C3 1.368(5) . ?
C4 C5 1.392(5) . ?
C5 C6 1.372(5) . ?
C7 C8 1.391(5) . ?
C8 C9 1.380(5) . ?
C10 C10 1.474(7) 8_666 ?
C10 C11 1.408(5) . ?
C11 C12 1.386(5) . ?
C12 C13 1.387(4) . ?

loop_
_exptl_oxdiff_crystal_face_indexfrac_h
_exptl_oxdiff_crystal_face_indexfrac_k
_exptl_oxdiff_crystal_face_indexfrac_l
_exptl_oxdiff_crystal_face_x
_exptl_oxdiff_crystal_face_y
_exptl_oxdiff_crystal_face_z
1.0002 0.0004 -0.0010 -0.0047 0.0196 -0.1638
-1.0002 -1.0015 -1.9967 -0.0094 -0.2091 0.1417
-0.0003 1.0006 0.9979 -0.0292 0.1683 0.0209
0.9998 -0.0006 -2.0005 -0.0912 -0.0228 -0.1664
1.0006 0.0014 1.9985 0.0818 0.0621 -0.1612
0.0001 -1.0011 -1.9976 -0.0140 -0.1895 -0.0222
-1.0003 1.0007 1.9986 0.0187 0.1699 0.1860
0.0007 -2.0007 -0.9960 0.1017 -0.3153 -0.0404
-1.9997 -2.0015 -0.9940 0.1110 -0.3546 0.2872
2.0012 -1.9998 -0.9980 0.0924 -0.2761 -0.3681
-1.0016 1.9987 -2.0023 -0.2268 0.2320 0.2004
1.0016 -1.9987 2.0023 0.2268 -0.2320 -0.2004
0.0009 -0.9991 2.0014 0.1590 -0.1046 -0.0170
1.0011 -0.9987 2.0004 0.1543 -0.0850 -0.1808
-0.0002 -0.0005 -0.9998 -0.0433 -0.0212 -0.0013
0.0002 0.0005 0.9998 0.0433 0.0212 0.0013
-0.0009 0.9991 -2.0014 -0.1590 0.1046 0.0170
-1.0000 0.0001 1.0007 0.0479 0.0016 0.1651
-1.0004 -0.0009 -0.9988 -0.0386 -0.0408 0.1625
0.9994 0.9995 -2.0024 -0.1636 0.1242 -0.1468
-0.9994 -0.9995 2.0024 0.1636 -0.1242 0.1468
